data_7207176
loop_
_publ_author_name
'Navarrete-V\'azquez, Gabriel'
'Alaniz-Palacios, Alfredo'
'Tlahuextl, Margarita'
'Bernal-Uruchurtu, Margarita'
'Tlahuext, Hugo'

_publ_section_title
;
 Intramolecular hypervalent C&#xE001;O&#x22EF;S interactions in a series
 of 1,3-benzothiazole derivatives
;
_journal_issue 4
_journal_name_full CrystEngComm
_journal_page_first 1256
_journal_paper_doi 10.1039/c1ce06106b
_journal_volume 14
_journal_year 2012
_chemical_formula_moiety 'C19 H19 Cl N2 O3 S'
_chemical_formula_sum 'C19 H19 Cl N2 O3 S'
_chemical_formula_weight 390.87
_chemical_melting_point 425
_chemical_name_common 6-ethoxy-1,3-benzothiazole-2-yl
_chemical_name_systematic
;
?
;
_space_group_IT_number 14
_symmetry_cell_setting monoclinic
_symmetry_space_group_name_Hall '-P 2ybc'
_symmetry_space_group_name_H-M 'P 1 21/c 1'
_atom_sites_solution_hydrogens geom
_atom_sites_solution_primary direct
_atom_sites_solution_secondary difmap
_audit_creation_method SHELXL-97
_audit_update_record
;
2011-10-06 # Formatted by publCIF
;
_cell_angle_alpha 90.00
_cell_angle_beta 102.160(2)
_cell_angle_gamma 90.00
_cell_formula_units_Z 12
_cell_length_a 23.731(2)
_cell_length_b 13.7198(14)
_cell_length_c 17.4841(18)
_cell_measurement_reflns_used 9817
_cell_measurement_temperature 100(2)
_cell_measurement_theta_max 25
_cell_measurement_theta_min 1.9
_cell_volume 5564.8(9)
_computing_cell_refinement 'Bruker SMART'
_computing_data_collection 'Bruker SMART'
_computing_data_reduction 'Bruker SAINT'
_computing_molecular_graphics 'Bruker SHELXTL'
_computing_publication_material 'Bruker SHELXTL'
_computing_structure_refinement 'SHELXL-97 (Sheldrick, 1997)'
_computing_structure_solution 'SHELXS-97 (Sheldrick, 1990)'
_diffrn_ambient_temperature 100(2)
_diffrn_detector_area_resol_mean 8.3
_diffrn_measured_fraction_theta_full 1.000
_diffrn_measured_fraction_theta_max 1.000
_diffrn_measurement_device_type 'CCD area detector'
_diffrn_measurement_method 'phi and omega scans'
_diffrn_radiation_monochromator graphite
_diffrn_radiation_source 'fine-focus sealed tube'
_diffrn_radiation_type MoK\a
_diffrn_radiation_wavelength 0.71073
_diffrn_reflns_av_R_equivalents 0.0551
_diffrn_reflns_av_sigmaI/netI 0.0565
_diffrn_reflns_limit_h_max 28
_diffrn_reflns_limit_h_min -28
_diffrn_reflns_limit_k_max 16
_diffrn_reflns_limit_k_min -16
_diffrn_reflns_limit_l_max 20
_diffrn_reflns_limit_l_min -20
_diffrn_reflns_number 53185
_diffrn_reflns_theta_full 25.00
_diffrn_reflns_theta_max 25.00
_diffrn_reflns_theta_min 1.90
_diffrn_standards_number 0
_exptl_absorpt_coefficient_mu 0.340
_exptl_absorpt_correction_T_max 0.9320
_exptl_absorpt_correction_T_min 0.9078
_exptl_absorpt_correction_type multi-scan
_exptl_absorpt_process_details SADABS
_exptl_crystal_colour colourless
_exptl_crystal_density_diffrn 1.400
_exptl_crystal_density_method 'not measured'
_exptl_crystal_description block
_exptl_crystal_F_000 2448
_exptl_crystal_size_max 0.29
_exptl_crystal_size_mid 0.25
_exptl_crystal_size_min 0.21
_refine_diff_density_max 0.359
_refine_diff_density_min -0.274
_refine_diff_density_rms 0.056
_refine_ls_extinction_method none
_refine_ls_goodness_of_fit_ref 1.038
_refine_ls_hydrogen_treatment mixed
_refine_ls_matrix_type full
_refine_ls_number_parameters 721
_refine_ls_number_reflns 9817
_refine_ls_number_restraints 3
_refine_ls_restrained_S_all 1.037
_refine_ls_R_factor_all 0.0532
_refine_ls_R_factor_gt 0.0408
_refine_ls_shift/su_max 0.001
_refine_ls_shift/su_mean 0.000
_refine_ls_structure_factor_coef Fsqd
_refine_ls_weighting_details 'calc w=1/[\s^2^(Fo^2^)+(0.0222P)^2^+3.6629P] where P=(Fo^2^+2Fc^2^)/3'
_refine_ls_weighting_scheme calc
_refine_ls_wR_factor_gt 0.0933
_refine_ls_wR_factor_ref 0.0999
_reflns_number_gt 8003
_reflns_number_total 9817
_reflns_threshold_expression >2sigma(I)
_cod_data_source_file c1ce06106b.txt
_cod_data_source_block gabriel
_cod_depositor_comments
;
The following automatic conversions were performed:

'_symmetry_cell_setting' value 'Monoclinic' changed to 'monoclinic'
according to /home/saulius/struct/CIF-dictionaries/cif_core.dic
dictionary named 'cif_core.dic' version 2.4.1 from 2010-06-29.

Automatic conversion script
Id: cif_fix_values 1715 2011-07-08 13:25:40Z adriana 
;
_cod_original_cell_volume 5564.7(10)
_cod_original_sg_symbol_H-M P2(1)/c
_cod_database_code 7207176

loop_
_symmetry_equiv_pos_as_xyz
'x, y, z'
'-x, y+1/2, -z+1/2'
'-x, -y, -z'
'x, -y-1/2, z-1/2'

loop_
_atom_site_label
_atom_site_type_symbol
_atom_site_fract_x
_atom_site_fract_y
_atom_site_fract_z
_atom_site_U_iso_or_equiv
_atom_site_adp_type
_atom_site_occupancy
_atom_site_symmetry_multiplicity
_atom_site_calc_flag
_atom_site_refinement_flags
C1 C 0.30642(9) 0.53527(15) -0.13690(12) 0.0223(5) Uani 1 1 d .
C2 C 0.36491(9) 0.55172(16) -0.11101(13) 0.0254(5) Uani 1 1 d .
H2 H 0.3817 0.5490 -0.0567 0.030 Uiso 1 1 calc R
C3 C 0.39883(9) 0.57209(16) -0.16415(13) 0.0247(5) Uani 1 1 d .
H3 H 0.4390 0.5831 -0.1469 0.030 Uiso 1 1 calc R
C4 C 0.37342(10) 0.57616(15) -0.24272(13) 0.0249(5) Uani 1 1 d .
C5 C 0.31558(10) 0.55997(16) -0.26928(13) 0.0270(5) Uani 1 1 d .
H5 H 0.2990 0.5629 -0.3237 0.032 Uiso 1 1 calc R
C6 C 0.28161(10) 0.53929(15) -0.21582(13) 0.0251(5) Uani 1 1 d .
H6 H 0.2415 0.5279 -0.2333 0.030 Uiso 1 1 calc R
C7 C 0.26023(9) 0.42324(16) -0.06085(13) 0.0244(5) Uani 1 1 d .
C8 C 0.23021(9) 0.43454(16) 0.00819(13) 0.0244(5) Uani 1 1 d .
C9 C 0.31573(10) 0.36671(17) -0.03120(14) 0.0289(5) Uani 1 1 d .
H9A H 0.3351 0.3551 -0.0746 0.043 Uiso 1 1 calc R
H9B H 0.3067 0.3042 -0.0096 0.043 Uiso 1 1 calc R
H9C H 0.3411 0.4045 0.0096 0.043 Uiso 1 1 calc R
C10 C 0.22000(10) 0.37217(18) -0.12770(14) 0.0321(6) Uani 1 1 d .
H10A H 0.1860 0.4130 -0.1463 0.048 Uiso 1 1 calc R
H10B H 0.2080 0.3095 -0.1094 0.048 Uiso 1 1 calc R
H10C H 0.2400 0.3610 -0.1705 0.048 Uiso 1 1 calc R
C11 C 0.20888(9) 0.55168(16) 0.10266(12) 0.0227(5) Uani 1 1 d .
C12 C 0.18582(9) 0.65015(15) 0.18963(13) 0.0232(5) Uani 1 1 d .
C13 C 0.16047(9) 0.56554(15) 0.21074(12) 0.0225(5) Uani 1 1 d .
C14 C 0.12826(9) 0.56426(16) 0.26893(13) 0.0253(5) Uani 1 1 d .
H14 H 0.1113 0.5060 0.2828 0.030 Uiso 1 1 calc R
C15 C 0.12227(9) 0.65223(16) 0.30547(13) 0.0251(5) Uani 1 1 d .
C16 C 0.14886(9) 0.73695(16) 0.28636(13) 0.0274(5) Uani 1 1 d .
H16 H 0.1450 0.7957 0.3135 0.033 Uiso 1 1 calc R
C17 C 0.18034(9) 0.73669(16) 0.22911(13) 0.0271(5) Uani 1 1 d .
H17 H 0.1982 0.7948 0.2165 0.033 Uiso 1 1 calc R
C18 C 0.05515(10) 0.58534(17) 0.37514(13) 0.0282(5) Uani 1 1 d .
H18A H 0.0795 0.5294 0.3974 0.034 Uiso 1 1 calc R
H18B H 0.0298 0.5644 0.3254 0.034 Uiso 1 1 calc R
C19 C 0.01936(10) 0.61911(18) 0.43166(14) 0.0330(6) Uani 1 1 d .
H19A H 0.0448 0.6375 0.4813 0.049 Uiso 1 1 calc R
H19B H -0.0062 0.5663 0.4408 0.049 Uiso 1 1 calc R
H19C H -0.0038 0.6756 0.4097 0.049 Uiso 1 1 calc R
C20 C 0.00631(9) 0.15356(15) 0.44458(13) 0.0238(5) Uani 1 1 d .
C21 C 0.04220(9) 0.12153(16) 0.51308(13) 0.0256(5) Uani 1 1 d .
H21 H 0.0826 0.1166 0.5164 0.031 Uiso 1 1 calc R
C22 C 0.01891(10) 0.09688(16) 0.57654(13) 0.0263(5) Uani 1 1 d .
H22 H 0.0431 0.0752 0.6239 0.032 Uiso 1 1 calc R
C23 C -0.03989(10) 0.10412(15) 0.57038(13) 0.0267(5) Uani 1 1 d .
C24 C -0.07571(10) 0.13808(16) 0.50313(14) 0.0272(5) Uani 1 1 d .
H24 H -0.1159 0.1444 0.5004 0.033 Uiso 1 1 calc R
C25 C -0.05246(9) 0.16283(16) 0.43978(13) 0.0264(5) Uani 1 1 d .
H25 H -0.0767 0.1862 0.3930 0.032 Uiso 1 1 calc R
C26 C 0.04794(10) 0.26549(16) 0.36264(13) 0.0253(5) Uani 1 1 d .
C27 C 0.07869(10) 0.25190(16) 0.29451(13) 0.0274(5) Uani 1 1 d .
C28 C 0.09140(10) 0.30499(17) 0.43187(13) 0.0286(5) Uani 1 1 d .
H28A H 0.0719 0.3205 0.4745 0.043 Uiso 1 1 calc R
H28B H 0.1092 0.3642 0.4162 0.043 Uiso 1 1 calc R
H28C H 0.1213 0.2559 0.4497 0.043 Uiso 1 1 calc R
C29 C -0.00313(10) 0.33286(17) 0.33736(14) 0.0324(6) Uani 1 1 d .
H29A H -0.0320 0.3010 0.2967 0.049 Uiso 1 1 calc R
H29B H 0.0097 0.3934 0.3166 0.049 Uiso 1 1 calc R
H29C H -0.0201 0.3478 0.3824 0.049 Uiso 1 1 calc R
C30 C 0.10877(9) 0.12770(17) 0.21157(13) 0.0260(5) Uani 1 1 d .
C31 C 0.14039(9) 0.02317(16) 0.13552(12) 0.0249(5) Uani 1 1 d .
C32 C 0.16765(9) 0.10638(16) 0.11494(13) 0.0258(5) Uani 1 1 d .
C33 C 0.20236(9) 0.10447(17) 0.05964(13) 0.0274(5) Uani 1 1 d .
H33 H 0.2215 0.1613 0.0472 0.033 Uiso 1 1 calc R
C34 C 0.20764(10) 0.01613(17) 0.02383(13) 0.0280(5) Uani 1 1 d .
C35 C 0.18046(10) -0.06798(17) 0.04327(14) 0.0296(5) Uani 1 1 d .
H35 H 0.1852 -0.1279 0.0181 0.035 Uiso 1 1 calc R
C36 C 0.14700(10) -0.06465(17) 0.09853(13) 0.0285(5) Uani 1 1 d .
H36 H 0.1285 -0.1219 0.1114 0.034 Uiso 1 1 calc R
C37 C 0.26143(11) 0.08664(18) -0.06273(15) 0.0367(6) Uani 1 1 d .
H37A H 0.2911 0.1174 -0.0214 0.044 Uiso 1 1 calc R
H37B H 0.2304 0.1347 -0.0812 0.044 Uiso 1 1 calc R
C38 C 0.28780(12) 0.05360(19) -0.12984(16) 0.0408(6) Uani 1 1 d .
H38A H 0.3186 0.0066 -0.1107 0.061 Uiso 1 1 calc R
H38B H 0.3038 0.1100 -0.1524 0.061 Uiso 1 1 calc R
H38C H 0.2581 0.0228 -0.1700 0.061 Uiso 1 1 calc R
C39 C 0.61585(9) 0.16809(15) 0.17645(12) 0.0218(5) Uani 1 1 d .
C40 C 0.67262(9) 0.19863(16) 0.18976(13) 0.0251(5) Uani 1 1 d .
H40 H 0.6941 0.2063 0.2417 0.030 Uiso 1 1 calc R
C41 C 0.69803(10) 0.21808(16) 0.12660(13) 0.0261(5) Uani 1 1 d .
H41 H 0.7370 0.2390 0.1351 0.031 Uiso 1 1 calc R
C42 C 0.66613(9) 0.20676(15) 0.05159(13) 0.0240(5) Uani 1 1 d .
C43 C 0.60975(9) 0.17499(16) 0.03781(13) 0.0252(5) Uani 1 1 d .
H43 H 0.5885 0.1663 -0.0142 0.030 Uiso 1 1 calc R
C44 C 0.58454(9) 0.15595(15) 0.10088(13) 0.0231(5) Uani 1 1 d .
H44 H 0.5456 0.1345 0.0922 0.028 Uiso 1 1 calc R
C45 C 0.58947(9) 0.06472(15) 0.27714(12) 0.0220(5) Uani 1 1 d .
C46 C 0.55453(9) 0.07915(16) 0.34024(12) 0.0226(5) Uani 1 1 d .
C47 C 0.65044(9) 0.03741(17) 0.31724(13) 0.0279(5) Uani 1 1 d .
H47A H 0.6736 0.0270 0.2778 0.042 Uiso 1 1 calc R
H47B H 0.6497 -0.0226 0.3474 0.042 Uiso 1 1 calc R
H47C H 0.6674 0.0902 0.3525 0.042 Uiso 1 1 calc R
C48 C 0.56128(10) -0.01352(16) 0.22074(13) 0.0285(5) Uani 1 1 d .
H48A H 0.5243 0.0105 0.1907 0.043 Uiso 1 1 calc R
H48B H 0.5548 -0.0718 0.2501 0.043 Uiso 1 1 calc R
H48C H 0.5865 -0.0299 0.1849 0.043 Uiso 1 1 calc R
C49 C 0.50317(9) 0.20231(15) 0.39974(12) 0.0218(5) Uani 1 1 d .
C50 C 0.46075(9) 0.30841(15) 0.46214(12) 0.0221(5) Uani 1 1 d .
C51 C 0.45913(9) 0.22831(15) 0.51073(12) 0.0213(5) Uani 1 1 d .
C52 C 0.43643(9) 0.23377(16) 0.57812(12) 0.0233(5) Uani 1 1 d .
H52 H 0.4361 0.1788 0.6111 0.028 Uiso 1 1 calc R
C53 C 0.41445(9) 0.32276(16) 0.59472(12) 0.0245(5) Uani 1 1 d .
C54 C 0.41590(10) 0.40396(16) 0.54676(13) 0.0267(5) Uani 1 1 d .
H54 H 0.4008 0.4644 0.5598 0.032 Uiso 1 1 calc R
C55 C 0.43882(10) 0.39772(16) 0.48120(13) 0.0267(5) Uani 1 1 d .
H55 H 0.4398 0.4533 0.4491 0.032 Uiso 1 1 calc R
C56 C 0.38852(11) 0.26207(17) 0.71056(14) 0.0340(6) Uani 1 1 d .
H56A H 0.4283 0.2408 0.7340 0.041 Uiso 1 1 calc R
H56B H 0.3672 0.2059 0.6830 0.041 Uiso 1 1 calc R
C57 C 0.35914(13) 0.29866(19) 0.77280(16) 0.0438(7) Uani 1 1 d .
H57A H 0.3794 0.3564 0.7977 0.066 Uiso 1 1 calc R
H57B H 0.3596 0.2477 0.8122 0.066 Uiso 1 1 calc R
H57C H 0.3192 0.3159 0.7493 0.066 Uiso 1 1 calc R
Cl1 Cl 0.41689(3) 0.60375(4) -0.30887(3) 0.03230(15) Uani 1 1 d .
Cl2 Cl -0.06950(3) 0.06719(4) 0.64881(4) 0.03492(15) Uani 1 1 d .
Cl3 Cl 0.69773(3) 0.23715(4) -0.02664(3) 0.03243(15) Uani 1 1 d .
N1 N 0.23139(8) 0.52492(13) 0.03899(11) 0.0241(4) Uani 1 1 d D
H1A H 0.2470(10) 0.5708(12) 0.0171(13) 0.036 Uiso 1 1 d D
N2 N 0.21332(7) 0.64095(13) 0.12708(10) 0.0243(4) Uani 1 1 d .
N3 N 0.07985(8) 0.15931(14) 0.26776(11) 0.0268(4) Uani 1 1 d D
H3A H 0.0631(10) 0.1161(14) 0.2909(13) 0.040 Uiso 1 1 d D
N4 N 0.10723(8) 0.03686(13) 0.19171(10) 0.0259(4) Uani 1 1 d .
N5 N 0.53214(8) 0.16936(13) 0.34399(10) 0.0233(4) Uani 1 1 d D
H5A H 0.5396(10) 0.2119(13) 0.3114(11) 0.035 Uiso 1 1 d D
N6 N 0.48620(8) 0.29211(13) 0.39876(10) 0.0240(4) Uani 1 1 d .
O1 O 0.27201(6) 0.52234(10) -0.08252(9) 0.0248(3) Uani 1 1 d .
O2 O 0.20805(7) 0.36495(12) 0.03360(9) 0.0329(4) Uani 1 1 d .
O3 O 0.09019(7) 0.66448(11) 0.36156(9) 0.0309(4) Uani 1 1 d .
O4 O 0.02900(7) 0.16824(11) 0.37856(8) 0.0264(3) Uani 1 1 d .
O5 O 0.10078(8) 0.32035(12) 0.26763(10) 0.0369(4) Uani 1 1 d .
O6 O 0.23892(7) 0.00316(12) -0.03339(10) 0.0348(4) Uani 1 1 d .
O7 O 0.58843(6) 0.15852(10) 0.23860(8) 0.0231(3) Uani 1 1 d .
O8 O 0.54809(7) 0.01306(11) 0.38454(9) 0.0295(4) Uani 1 1 d .
O9 O 0.38962(7) 0.33997(11) 0.65752(9) 0.0322(4) Uani 1 1 d .
S1 S 0.17318(2) 0.46881(4) 0.15164(3) 0.02362(13) Uani 1 1 d .
S2 S 0.14974(3) 0.20675(4) 0.16655(3) 0.02805(14) Uani 1 1 d .
S3 S 0.49014(2) 0.12753(4) 0.47495(3) 0.02168(13) Uani 1 1 d .

loop_
_atom_site_aniso_label
_atom_site_aniso_U_11
_atom_site_aniso_U_22
_atom_site_aniso_U_33
_atom_site_aniso_U_23
_atom_site_aniso_U_13
_atom_site_aniso_U_12
C1 0.0254(11) 0.0185(11) 0.0243(12) -0.0020(9) 0.0085(9) 0.0018(9)
C2 0.0268(12) 0.0266(12) 0.0218(12) -0.0004(9) 0.0029(9) -0.0011(9)
C3 0.0219(11) 0.0234(12) 0.0286(13) -0.0008(9) 0.0052(9) 0.0008(9)
C4 0.0328(13) 0.0184(11) 0.0266(12) -0.0004(9) 0.0131(10) 0.0020(9)
C5 0.0340(13) 0.0234(12) 0.0223(12) -0.0017(9) 0.0035(10) 0.0021(10)
C6 0.0233(11) 0.0221(12) 0.0280(12) -0.0005(9) 0.0016(9) 0.0017(9)
C7 0.0240(12) 0.0229(12) 0.0278(12) -0.0022(9) 0.0089(9) -0.0037(9)
C8 0.0199(11) 0.0265(12) 0.0261(12) -0.0017(10) 0.0036(9) -0.0014(9)
C9 0.0290(13) 0.0275(12) 0.0319(13) 0.0005(10) 0.0103(10) 0.0027(10)
C10 0.0323(13) 0.0351(14) 0.0292(13) -0.0070(11) 0.0074(10) -0.0074(11)
C11 0.0197(11) 0.0242(12) 0.0236(12) -0.0026(9) 0.0033(9) -0.0006(9)
C12 0.0188(11) 0.0249(12) 0.0247(12) -0.0018(9) 0.0015(9) 0.0013(9)
C13 0.0194(11) 0.0222(11) 0.0246(12) -0.0015(9) 0.0013(9) 0.0020(9)
C14 0.0249(12) 0.0225(12) 0.0285(12) 0.0003(9) 0.0056(10) -0.0004(9)
C15 0.0226(11) 0.0276(12) 0.0254(12) -0.0021(10) 0.0060(9) 0.0020(9)
C16 0.0257(12) 0.0232(12) 0.0340(13) -0.0061(10) 0.0079(10) 0.0006(9)
C17 0.0234(12) 0.0248(12) 0.0325(13) -0.0008(10) 0.0043(10) -0.0020(9)
C18 0.0306(12) 0.0255(12) 0.0302(13) -0.0007(10) 0.0104(10) 0.0003(10)
C19 0.0352(14) 0.0332(14) 0.0323(14) -0.0038(11) 0.0112(11) -0.0050(11)
C20 0.0307(12) 0.0165(11) 0.0253(12) -0.0050(9) 0.0081(10) 0.0000(9)
C21 0.0239(11) 0.0232(12) 0.0292(12) -0.0016(10) 0.0042(10) 0.0043(9)
C22 0.0300(12) 0.0234(12) 0.0245(12) -0.0020(9) 0.0034(10) 0.0035(10)
C23 0.0353(13) 0.0168(11) 0.0300(13) -0.0057(9) 0.0119(10) -0.0008(9)
C24 0.0238(12) 0.0217(12) 0.0358(14) -0.0044(10) 0.0058(10) 0.0002(9)
C25 0.0262(12) 0.0229(12) 0.0271(12) -0.0031(9) -0.0015(10) -0.0007(9)
C26 0.0284(12) 0.0195(11) 0.0278(12) -0.0005(9) 0.0055(10) 0.0001(9)
C27 0.0309(13) 0.0241(12) 0.0251(12) 0.0015(10) 0.0015(10) 0.0007(10)
C28 0.0286(12) 0.0275(13) 0.0290(13) -0.0034(10) 0.0044(10) 0.0004(10)
C29 0.0315(13) 0.0265(13) 0.0374(14) 0.0031(11) 0.0030(11) 0.0006(10)
C30 0.0272(12) 0.0285(13) 0.0211(12) 0.0020(9) 0.0024(9) -0.0015(10)
C31 0.0261(12) 0.0262(12) 0.0210(11) 0.0036(9) 0.0019(9) 0.0001(9)
C32 0.0285(12) 0.0256(12) 0.0217(12) 0.0030(9) 0.0016(9) 0.0022(10)
C33 0.0275(12) 0.0283(13) 0.0260(12) 0.0069(10) 0.0045(10) -0.0008(10)
C34 0.0265(12) 0.0338(13) 0.0235(12) 0.0019(10) 0.0049(10) 0.0042(10)
C35 0.0307(13) 0.0252(12) 0.0331(13) 0.0004(10) 0.0074(10) 0.0020(10)
C36 0.0305(13) 0.0256(12) 0.0295(13) 0.0014(10) 0.0064(10) -0.0025(10)
C37 0.0360(14) 0.0336(14) 0.0447(15) 0.0044(12) 0.0182(12) 0.0017(11)
C38 0.0442(16) 0.0384(15) 0.0456(16) 0.0040(12) 0.0228(13) -0.0021(12)
C39 0.0279(12) 0.0173(11) 0.0224(11) 0.0005(9) 0.0104(9) 0.0010(9)
C40 0.0277(12) 0.0242(12) 0.0229(12) 0.0015(9) 0.0044(9) -0.0002(9)
C41 0.0235(12) 0.0276(12) 0.0281(12) 0.0013(10) 0.0074(10) -0.0019(9)
C42 0.0296(12) 0.0202(11) 0.0252(12) 0.0022(9) 0.0124(10) 0.0032(9)
C43 0.0291(12) 0.0230(12) 0.0231(12) 0.0006(9) 0.0044(10) 0.0033(9)
C44 0.0212(11) 0.0195(11) 0.0286(12) 0.0019(9) 0.0050(9) 0.0007(9)
C45 0.0272(12) 0.0174(11) 0.0232(11) 0.0016(9) 0.0089(9) 0.0005(9)
C46 0.0237(11) 0.0220(12) 0.0221(11) -0.0008(9) 0.0047(9) -0.0003(9)
C47 0.0282(12) 0.0294(13) 0.0273(12) 0.0015(10) 0.0084(10) 0.0033(10)
C48 0.0361(13) 0.0242(12) 0.0263(12) 0.0003(10) 0.0094(10) -0.0016(10)
C49 0.0245(11) 0.0218(12) 0.0200(11) 0.0014(9) 0.0071(9) 0.0010(9)
C50 0.0234(11) 0.0238(12) 0.0200(11) -0.0003(9) 0.0063(9) 0.0004(9)
C51 0.0201(11) 0.0209(11) 0.0227(11) -0.0022(9) 0.0041(9) -0.0014(9)
C52 0.0268(12) 0.0209(11) 0.0233(11) 0.0013(9) 0.0079(9) -0.0036(9)
C53 0.0255(12) 0.0284(12) 0.0212(11) -0.0025(9) 0.0086(9) -0.0003(9)
C54 0.0336(13) 0.0232(12) 0.0246(12) -0.0004(9) 0.0089(10) 0.0066(10)
C55 0.0338(13) 0.0232(12) 0.0240(12) 0.0045(9) 0.0080(10) 0.0040(10)
C56 0.0480(15) 0.0288(13) 0.0301(13) 0.0013(10) 0.0195(12) 0.0000(11)
C57 0.0656(19) 0.0314(14) 0.0435(16) 0.0036(12) 0.0320(14) 0.0057(13)
Cl1 0.0434(3) 0.0270(3) 0.0320(3) -0.0004(2) 0.0205(3) -0.0008(3)
Cl2 0.0460(4) 0.0263(3) 0.0383(3) -0.0003(3) 0.0223(3) 0.0028(3)
Cl3 0.0386(3) 0.0350(3) 0.0280(3) 0.0048(2) 0.0169(3) 0.0004(3)
N1 0.0250(10) 0.0238(10) 0.0249(10) -0.0021(8) 0.0080(8) -0.0048(8)
N2 0.0232(10) 0.0251(10) 0.0250(10) -0.0021(8) 0.0056(8) -0.0020(8)
N3 0.0322(11) 0.0249(11) 0.0241(10) 0.0002(8) 0.0082(8) -0.0029(8)
N4 0.0302(10) 0.0247(11) 0.0226(10) 0.0006(8) 0.0053(8) -0.0007(8)
N5 0.0299(10) 0.0211(10) 0.0220(10) 0.0032(8) 0.0124(8) 0.0020(8)
N6 0.0286(10) 0.0234(10) 0.0219(10) 0.0009(8) 0.0093(8) 0.0033(8)
O1 0.0262(8) 0.0220(8) 0.0288(8) -0.0019(6) 0.0117(7) -0.0011(6)
O2 0.0392(10) 0.0275(9) 0.0374(10) -0.0040(7) 0.0205(8) -0.0066(7)
O3 0.0346(9) 0.0244(9) 0.0377(10) -0.0071(7) 0.0165(8) -0.0023(7)
O4 0.0358(9) 0.0207(8) 0.0240(8) -0.0027(6) 0.0090(7) -0.0011(7)
O5 0.0507(11) 0.0253(9) 0.0384(10) 0.0013(8) 0.0174(8) -0.0041(8)
O6 0.0422(10) 0.0284(9) 0.0380(10) -0.0001(7) 0.0183(8) -0.0001(8)
O7 0.0296(8) 0.0192(8) 0.0238(8) 0.0017(6) 0.0134(7) 0.0015(6)
O8 0.0408(10) 0.0221(8) 0.0302(9) 0.0043(7) 0.0176(7) 0.0027(7)
O9 0.0471(10) 0.0242(9) 0.0309(9) 0.0000(7) 0.0210(8) 0.0052(7)
S1 0.0244(3) 0.0220(3) 0.0257(3) -0.0029(2) 0.0081(2) -0.0012(2)
S2 0.0361(3) 0.0227(3) 0.0262(3) 0.0022(2) 0.0087(2) -0.0012(2)
S3 0.0265(3) 0.0188(3) 0.0218(3) 0.0004(2) 0.0099(2) 0.0003(2)

loop_
_atom_type_symbol
_atom_type_description
_atom_type_scat_dispersion_real
_atom_type_scat_dispersion_imag
_atom_type_scat_source
C C 0.0033 0.0016 'International Tables Vol C Tables 4.2.6.8 and 6.1.1.4'
H H 0.0000 0.0000 'International Tables Vol C Tables 4.2.6.8 and 6.1.1.4'
N N 0.0061 0.0033 'International Tables Vol C Tables 4.2.6.8 and 6.1.1.4'
O O 0.0106 0.0060 'International Tables Vol C Tables 4.2.6.8 and 6.1.1.4'
S S 0.1246 0.1234 'International Tables Vol C Tables 4.2.6.8 and 6.1.1.4'
Cl Cl 0.1484 0.1585 'International Tables Vol C Tables 4.2.6.8 and 6.1.1.4'

loop_
_geom_angle_atom_site_label_1
_geom_angle_atom_site_label_2
_geom_angle_atom_site_label_3
_geom_angle
C6 C1 C2 120.4(2)
C6 C1 O1 120.00(19)
C2 C1 O1 119.37(19)
C3 C2 C1 120.0(2)
C3 C2 H2 120.0
C1 C2 H2 120.0
C2 C3 C4 118.9(2)
C2 C3 H3 120.5
C4 C3 H3 120.5
C5 C4 C3 121.8(2)
C5 C4 Cl1 119.98(17)
C3 C4 Cl1 118.22(17)
C4 C5 C6 119.2(2)
C4 C5 H5 120.4
C6 C5 H5 120.4
C1 C6 C5 119.7(2)
C1 C6 H6 120.2
C5 C6 H6 120.2
O1 C7 C10 110.83(18)
O1 C7 C9 111.41(17)
C10 C7 C9 112.72(19)
O1 C7 C8 104.91(17)
C10 C7 C8 109.40(17)
C9 C7 C8 107.19(18)
O2 C8 N1 123.3(2)
O2 C8 C7 121.0(2)
N1 C8 C7 115.66(19)
C7 C9 H9A 109.5
C7 C9 H9B 109.5
H9A C9 H9B 109.5
C7 C9 H9C 109.5
H9A C9 H9C 109.5
H9B C9 H9C 109.5
C7 C10 H10A 109.5
C7 C10 H10B 109.5
H10A C10 H10B 109.5
C7 C10 H10C 109.5
H10A C10 H10C 109.5
H10B C10 H10C 109.5
N2 C11 N1 119.92(19)
N2 C11 S1 117.94(16)
N1 C11 S1 122.13(16)
N2 C12 C13 115.64(19)
N2 C12 C17 125.1(2)
C13 C12 C17 119.2(2)
C12 C13 C14 122.5(2)
C12 C13 S1 109.78(16)
C14 C13 S1 127.67(17)
C15 C14 C13 116.7(2)
C15 C14 H14 121.6
C13 C14 H14 121.6
O3 C15 C14 124.2(2)
O3 C15 C16 114.56(19)
C14 C15 C16 121.3(2)
C17 C16 C15 121.1(2)
C17 C16 H16 119.5
C15 C16 H16 119.5
C16 C17 C12 119.1(2)
C16 C17 H17 120.4
C12 C17 H17 120.4
O3 C18 C19 107.83(18)
O3 C18 H18A 110.1
C19 C18 H18A 110.1
O3 C18 H18B 110.1
C19 C18 H18B 110.1
H18A C18 H18B 108.5
C18 C19 H19A 109.5
C18 C19 H19B 109.5
H19A C19 H19B 109.5
C18 C19 H19C 109.5
H19A C19 H19C 109.5
H19B C19 H19C 109.5
C25 C20 C21 120.6(2)
C25 C20 O4 119.9(2)
C21 C20 O4 119.29(19)
C22 C21 C20 119.6(2)
C22 C21 H21 120.2
C20 C21 H21 120.2
C23 C22 C21 119.2(2)
C23 C22 H22 120.4
C21 C22 H22 120.4
C24 C23 C22 121.5(2)
C24 C23 Cl2 119.40(18)
C22 C23 Cl2 119.09(18)
C23 C24 C25 119.3(2)
C23 C24 H24 120.4
C25 C24 H24 120.4
C24 C25 C20 119.8(2)
C24 C25 H25 120.1
C20 C25 H25 120.1
O4 C26 C29 110.83(18)
O4 C26 C28 111.17(18)
C29 C26 C28 112.52(19)
O4 C26 C27 104.72(17)
C29 C26 C27 109.27(18)
C28 C26 C27 107.98(18)
O5 C27 N3 123.2(2)
O5 C27 C26 121.3(2)
N3 C27 C26 115.42(19)
C26 C28 H28A 109.5
C26 C28 H28B 109.5
H28A C28 H28B 109.5
C26 C28 H28C 109.5
H28A C28 H28C 109.5
H28B C28 H28C 109.5
C26 C29 H29A 109.5
C26 C29 H29B 109.5
H29A C29 H29B 109.5
C26 C29 H29C 109.5
H29A C29 H29C 109.5
H29B C29 H29C 109.5
N4 C30 N3 120.2(2)
N4 C30 S2 117.62(17)
N3 C30 S2 122.11(17)
C36 C31 N4 125.4(2)
C36 C31 C32 119.0(2)
N4 C31 C32 115.6(2)
C31 C32 C33 122.4(2)
C31 C32 S2 109.59(16)
C33 C32 S2 127.99(18)
C34 C33 C32 116.9(2)
C34 C33 H33 121.5
C32 C33 H33 121.5
O6 C34 C33 123.8(2)
O6 C34 C35 114.6(2)
C33 C34 C35 121.5(2)
C36 C35 C34 120.5(2)
C36 C35 H35 119.7
C34 C35 H35 119.7
C35 C36 C31 119.6(2)
C35 C36 H36 120.2
C31 C36 H36 120.2
O6 C37 C38 106.9(2)
O6 C37 H37A 110.3
C38 C37 H37A 110.3
O6 C37 H37B 110.3
C38 C37 H37B 110.3
H37A C37 H37B 108.6
C37 C38 H38A 109.5
C37 C38 H38B 109.5
H38A C38 H38B 109.5
C37 C38 H38C 109.5
H38A C38 H38C 109.5
H38B C38 H38C 109.5
C44 C39 C40 120.4(2)
C44 C39 O7 119.45(19)
C40 C39 O7 119.90(19)
C39 C40 C41 119.6(2)
C39 C40 H40 120.2
C41 C40 H40 120.2
C42 C41 C40 119.4(2)
C42 C41 H41 120.3
C40 C41 H41 120.3
C41 C42 C43 121.3(2)
C41 C42 Cl3 118.61(17)
C43 C42 Cl3 120.02(17)
C42 C43 C44 119.1(2)
C42 C43 H43 120.5
C44 C43 H43 120.5
C39 C44 C43 120.2(2)
C39 C44 H44 119.9
C43 C44 H44 119.9
O7 C45 C48 111.38(17)
O7 C45 C47 110.82(17)
C48 C45 C47 111.94(18)
O7 C45 C46 105.19(16)
C48 C45 C46 109.26(17)
C47 C45 C46 107.97(17)
O8 C46 N5 123.0(2)
O8 C46 C45 121.41(19)
N5 C46 C45 115.60(18)
C45 C47 H47A 109.5
C45 C47 H47B 109.5
H47A C47 H47B 109.5
C45 C47 H47C 109.5
H47A C47 H47C 109.5
H47B C47 H47C 109.5
C45 C48 H48A 109.5
C45 C48 H48B 109.5
H48A C48 H48B 109.5
C45 C48 H48C 109.5
H48A C48 H48C 109.5
H48B C48 H48C 109.5
N6 C49 N5 120.09(19)
N6 C49 S3 117.71(16)
N5 C49 S3 122.17(16)
N6 C50 C51 115.60(19)
N6 C50 C55 125.32(19)
C51 C50 C55 119.05(19)
C50 C51 C52 122.46(19)
C50 C51 S3 109.78(15)
C52 C51 S3 127.74(17)
C53 C52 C51 117.0(2)
C53 C52 H52 121.5
C51 C52 H52 121.5
O9 C53 C52 124.4(2)
O9 C53 C54 114.31(19)
C52 C53 C54 121.3(2)
C55 C54 C53 121.0(2)
C55 C54 H54 119.5
C53 C54 H54 119.5
C54 C55 C50 119.1(2)
C54 C55 H55 120.4
C50 C55 H55 120.4
O9 C56 C57 107.34(19)
O9 C56 H56A 110.2
C57 C56 H56A 110.2
O9 C56 H56B 110.2
C57 C56 H56B 110.2
H56A C56 H56B 108.5
C56 C57 H57A 109.5
C56 C57 H57B 109.5
H57A C57 H57B 109.5
C56 C57 H57C 109.5
H57A C57 H57C 109.5
H57B C57 H57C 109.5
C8 N1 C11 125.91(19)
C8 N1 H1A 118.0(17)
C11 N1 H1A 116.0(17)
C11 N2 C12 109.02(18)
C27 N3 C30 126.06(19)
C27 N3 H3A 116.0(18)
C30 N3 H3A 117.8(18)
C30 N4 C31 109.33(19)
C46 N5 C49 126.29(18)
C46 N5 H5A 116.8(17)
C49 N5 H5A 116.6(17)
C49 N6 C50 109.23(18)
C1 O1 C7 118.08(15)
C15 O3 C18 117.32(17)
C20 O4 C26 118.85(16)
C34 O6 C37 117.66(18)
C39 O7 C45 118.92(15)
C53 O9 C56 117.63(17)
C11 S1 C13 87.57(10)
C32 S2 C30 87.85(11)
C51 S3 C49 87.67(10)

loop_
_geom_bond_atom_site_label_1
_geom_bond_atom_site_label_2
_geom_bond_distance
C1 C6 1.383(3)
C1 C2 1.385(3)
C1 O1 1.389(2)
C2 C3 1.380(3)
C2 H2 0.9500
C3 C4 1.380(3)
C3 H3 0.9500
C4 C5 1.371(3)
C4 Cl1 1.746(2)
C5 C6 1.386(3)
C5 H5 0.9500
C6 H6 0.9500
C7 O1 1.454(3)
C7 C10 1.516(3)
C7 C9 1.522(3)
C7 C8 1.533(3)
C8 O2 1.218(3)
C8 N1 1.350(3)
C9 H9A 0.9800
C9 H9B 0.9800
C9 H9C 0.9800
C10 H10A 0.9800
C10 H10B 0.9800
C10 H10C 0.9800
C11 N2 1.294(3)
C11 N1 1.382(3)
C11 S1 1.746(2)
C12 N2 1.392(3)
C12 C13 1.393(3)
C12 C17 1.393(3)
C13 C14 1.395(3)
C13 S1 1.747(2)
C14 C15 1.387(3)
C14 H14 0.9500
C15 O3 1.372(3)
C15 C16 1.396(3)
C16 C17 1.369(3)
C16 H16 0.9500
C17 H17 0.9500
C18 O3 1.418(3)
C18 C19 1.505(3)
C18 H18A 0.9900
C18 H18B 0.9900
C19 H19A 0.9800
C19 H19B 0.9800
C19 H19C 0.9800
C20 C25 1.385(3)
C20 C21 1.387(3)
C20 O4 1.387(3)
C21 C22 1.382(3)
C21 H21 0.9500
C22 C23 1.380(3)
C22 H22 0.9500
C23 C24 1.379(3)
C23 Cl2 1.743(2)
C24 C25 1.380(3)
C24 H24 0.9500
C25 H25 0.9500
C26 O4 1.453(3)
C26 C29 1.514(3)
C26 C28 1.516(3)
C26 C27 1.534(3)
C27 O5 1.217(3)
C27 N3 1.356(3)
C28 H28A 0.9800
C28 H28B 0.9800
C28 H28C 0.9800
C29 H29A 0.9800
C29 H29B 0.9800
C29 H29C 0.9800
C30 N4 1.292(3)
C30 N3 1.381(3)
C30 S2 1.750(2)
C31 C36 1.392(3)
C31 N4 1.395(3)
C31 C32 1.396(3)
C32 C33 1.396(3)
C32 S2 1.747(2)
C33 C34 1.382(3)
C33 H33 0.9500
C34 O6 1.377(3)
C34 C35 1.398(3)
C35 C36 1.374(3)
C35 H35 0.9500
C36 H36 0.9500
C37 O6 1.406(3)
C37 C38 1.511(3)
C37 H37A 0.9900
C37 H37B 0.9900
C38 H38A 0.9800
C38 H38B 0.9800
C38 H38C 0.9800
C39 C44 1.383(3)
C39 C40 1.383(3)
C39 O7 1.385(2)
C40 C41 1.391(3)
C40 H40 0.9500
C41 C42 1.378(3)
C41 H41 0.9500
C42 C43 1.379(3)
C42 Cl3 1.743(2)
C43 C44 1.386(3)
C43 H43 0.9500
C44 H44 0.9500
C45 O7 1.450(2)
C45 C48 1.515(3)
C45 C47 1.516(3)
C45 C46 1.526(3)
C46 O8 1.223(3)
C46 N5 1.354(3)
C47 H47A 0.9800
C47 H47B 0.9800
C47 H47C 0.9800
C48 H48A 0.9800
C48 H48B 0.9800
C48 H48C 0.9800
C49 N6 1.295(3)
C49 N5 1.382(3)
C49 S3 1.746(2)
C50 N6 1.387(3)
C50 C51 1.395(3)
C50 C55 1.399(3)
C51 C52 1.397(3)
C51 S3 1.743(2)
C52 C53 1.382(3)
C52 H52 0.9500
C53 O9 1.372(3)
C53 C54 1.399(3)
C54 C55 1.371(3)
C54 H54 0.9500
C55 H55 0.9500
C56 O9 1.419(3)
C56 C57 1.497(3)
C56 H56A 0.9900
C56 H56B 0.9900
C57 H57A 0.9800
C57 H57B 0.9800
C57 H57C 0.9800
N1 H1A 0.8600(10)
N3 H3A 0.8599(10)
N5 H5A 0.8600(10)

loop_
_geom_torsion_atom_site_label_1
_geom_torsion_atom_site_label_2
_geom_torsion_atom_site_label_3
_geom_torsion_atom_site_label_4
_geom_torsion
C6 C1 C2 C3 -0.1(3)
O1 C1 C2 C3 -175.04(19)
C1 C2 C3 C4 0.3(3)
C2 C3 C4 C5 -0.4(3)
C2 C3 C4 Cl1 179.10(17)
C3 C4 C5 C6 0.2(3)
Cl1 C4 C5 C6 -179.25(17)
C2 C1 C6 C5 0.0(3)
O1 C1 C6 C5 174.85(19)
C4 C5 C6 C1 0.0(3)
O1 C7 C8 O2 170.50(19)
C10 C7 C8 O2 51.6(3)
C9 C7 C8 O2 -71.0(3)
O1 C7 C8 N1 -10.9(2)
C10 C7 C8 N1 -129.9(2)
C9 C7 C8 N1 107.6(2)
N2 C12 C13 C14 -175.89(19)
C17 C12 C13 C14 1.7(3)
N2 C12 C13 S1 1.7(2)
C17 C12 C13 S1 179.34(16)
C12 C13 C14 C15 0.1(3)
S1 C13 C14 C15 -177.05(17)
C13 C14 C15 O3 177.32(19)
C13 C14 C15 C16 -2.0(3)
O3 C15 C16 C17 -177.3(2)
C14 C15 C16 C17 2.0(3)
C15 C16 C17 C12 -0.1(3)
N2 C12 C17 C16 175.7(2)
C13 C12 C17 C16 -1.7(3)
C25 C20 C21 C22 1.3(3)
O4 C20 C21 C22 -173.18(19)
C20 C21 C22 C23 0.4(3)
C21 C22 C23 C24 -1.9(3)
C21 C22 C23 Cl2 176.81(17)
C22 C23 C24 C25 1.8(3)
Cl2 C23 C24 C25 -176.90(17)
C23 C24 C25 C20 -0.2(3)
C21 C20 C25 C24 -1.4(3)
O4 C20 C25 C24 173.05(19)
O4 C26 C27 O5 -178.7(2)
C29 C26 C27 O5 62.5(3)
C28 C26 C27 O5 -60.2(3)
O4 C26 C27 N3 0.6(2)
C29 C26 C27 N3 -118.2(2)
C28 C26 C27 N3 119.1(2)
C36 C31 C32 C33 -1.3(3)
N4 C31 C32 C33 179.93(19)
C36 C31 C32 S2 177.36(17)
N4 C31 C32 S2 -1.4(2)
C31 C32 C33 C34 1.7(3)
S2 C32 C33 C34 -176.77(17)
C32 C33 C34 O6 178.07(19)
C32 C33 C34 C35 -1.3(3)
O6 C34 C35 C36 -178.8(2)
C33 C34 C35 C36 0.6(3)
C34 C35 C36 C31 -0.2(3)
N4 C31 C36 C35 179.2(2)
C32 C31 C36 C35 0.6(3)
C44 C39 C40 C41 0.6(3)
O7 C39 C40 C41 -173.18(19)
C39 C40 C41 C42 0.1(3)
C40 C41 C42 C43 -1.1(3)
C40 C41 C42 Cl3 176.95(17)
C41 C42 C43 C44 1.2(3)
Cl3 C42 C43 C44 -176.75(16)
C40 C39 C44 C43 -0.5(3)
O7 C39 C44 C43 173.38(18)
C42 C43 C44 C39 -0.5(3)
O7 C45 C46 O8 -178.64(19)
C48 C45 C46 O8 61.7(3)
C47 C45 C46 O8 -60.3(3)
O7 C45 C46 N5 0.7(2)
C48 C45 C46 N5 -119.0(2)
C47 C45 C46 N5 119.0(2)
N6 C50 C51 C52 178.11(19)
C55 C50 C51 C52 -0.1(3)
N6 C50 C51 S3 -0.7(2)
C55 C50 C51 S3 -178.91(17)
C50 C51 C52 C53 0.9(3)
S3 C51 C52 C53 179.48(17)
C51 C52 C53 O9 178.63(19)
C51 C52 C53 C54 -1.1(3)
O9 C53 C54 C55 -179.2(2)
C52 C53 C54 C55 0.5(3)
C53 C54 C55 C50 0.3(3)
N6 C50 C55 C54 -178.5(2)
C51 C50 C55 C54 -0.5(3)
O2 C8 N1 C11 0.7(3)
C7 C8 N1 C11 -177.86(19)
N2 C11 N1 C8 179.3(2)
S1 C11 N1 C8 -1.6(3)
N1 C11 N2 C12 178.00(18)
S1 C11 N2 C12 -1.2(2)
C13 C12 N2 C11 -0.4(3)
C17 C12 N2 C11 -177.9(2)
O5 C27 N3 C30 4.8(4)
C26 C27 N3 C30 -174.48(19)
N4 C30 N3 C27 179.0(2)
S2 C30 N3 C27 0.5(3)
N3 C30 N4 C31 -178.87(19)
S2 C30 N4 C31 -0.3(2)
C36 C31 N4 C30 -177.5(2)
C32 C31 N4 C30 1.1(3)
O8 C46 N5 C49 4.9(3)
C45 C46 N5 C49 -174.37(19)
N6 C49 N5 C46 176.7(2)
S3 C49 N5 C46 -1.2(3)
N5 C49 N6 C50 -177.31(18)
S3 C49 N6 C50 0.7(2)
C51 C50 N6 C49 0.0(3)
C55 C50 N6 C49 178.1(2)
C6 C1 O1 C7 89.8(2)
C2 C1 O1 C7 -95.3(2)
C10 C7 O1 C1 -70.8(2)
C9 C7 O1 C1 55.5(2)
C8 C7 O1 C1 171.18(16)
C14 C15 O3 C18 -8.7(3)
C16 C15 O3 C18 170.68(19)
C19 C18 O3 C15 -173.71(18)
C25 C20 O4 C26 90.9(2)
C21 C20 O4 C26 -94.6(2)
C29 C26 O4 C20 -71.0(2)
C28 C26 O4 C20 55.0(2)
C27 C26 O4 C20 171.33(17)
C33 C34 O6 C37 -7.1(3)
C35 C34 O6 C37 172.3(2)
C38 C37 O6 C34 -174.00(19)
C44 C39 O7 C45 93.9(2)
C40 C39 O7 C45 -92.2(2)
C48 C45 O7 C39 -60.3(2)
C47 C45 O7 C39 65.0(2)
C46 C45 O7 C39 -178.55(16)
C52 C53 O9 C56 2.6(3)
C54 C53 O9 C56 -177.7(2)
C57 C56 O9 C53 -179.6(2)
N2 C11 S1 C13 1.84(18)
N1 C11 S1 C13 -177.30(18)
C12 C13 S1 C11 -1.86(16)
C14 C13 S1 C11 175.6(2)
C31 C32 S2 C30 0.93(16)
C33 C32 S2 C30 179.5(2)
N4 C30 S2 C32 -0.38(18)
N3 C30 S2 C32 178.16(19)
C50 C51 S3 C49 0.83(16)
C52 C51 S3 C49 -177.9(2)
N6 C49 S3 C51 -0.92(18)
N5 C49 S3 C51 177.03(19)
